data_7235655
loop_
_publ_author_name
'Liu, Jian-Qiang'
'Wu, Jian'
'Wang, Jun'
'Lu, Lu'
'Daiguebonne, Carole'
'Calvez, Guillaume'
'Guillou, Olivier'
'Sakiyama, Hiroshi'
'Weng, Ng Seik'
'Zeller, Matthias'

_publ_section_title
;
 Temperature identification on two 3D Mn(ii) metal--organic frameworks:
 syntheses, adsorption and magnetism
;
_journal_issue 39
_journal_name_full 'RSC Advances'
_journal_page_first 20605
_journal_paper_doi 10.1039/c4ra02609h
_journal_volume 4
_journal_year 2014
_chemical_formula_sum 'C7 H15.33 Mn N O6'
_chemical_formula_weight 264.47
_space_group_IT_number 62
_space_group_name_Hall '-P 2ac 2n'
_space_group_name_H-M_alt 'P n m a'
_symmetry_cell_setting orthorhombic
_symmetry_space_group_name_H-M 'P n m a'
_atom_sites_solution_hydrogens geom
_atom_sites_solution_primary direct
_atom_sites_solution_secondary difmap
_audit_creation_method SHELXL-97
_cell_angle_alpha 90.00
_cell_angle_beta 90.00
_cell_angle_gamma 90.00
_cell_formula_units_Z 4
_cell_length_a 8.9042(11)
_cell_length_b 12.7757(16)
_cell_length_c 9.2004(11)
_cell_measurement_reflns_used 3700
_cell_measurement_temperature 298(2)
_cell_measurement_theta_max 28.37
_cell_measurement_theta_min 2.28
_cell_volume 1046.6(2)
_computing_cell_refinement APEX2
_computing_data_collection 'APEX2 (Bruker, 2004)'
_computing_data_reduction APEX2
_computing_molecular_graphics APEX2
_computing_publication_material APEX2
_computing_structure_refinement 'SHELXL-97 (Sheldrick, 1997)'
_computing_structure_solution 'SHELXS-97 (Sheldrick, 1990)'
_diffrn_ambient_temperature 298(2)
_diffrn_measured_fraction_theta_full 0.999
_diffrn_measured_fraction_theta_max 0.999
_diffrn_measurement_device_type 'Bruker APEX SMART II'
_diffrn_measurement_method \w
_diffrn_radiation_monochromator graphite
_diffrn_radiation_source 'fine-focus sealed tube'
_diffrn_radiation_type MoK\a
_diffrn_radiation_wavelength 0.71073
_diffrn_reflns_av_R_equivalents 0.0190
_diffrn_reflns_av_sigmaI/netI 0.0144
_diffrn_reflns_limit_h_max 10
_diffrn_reflns_limit_h_min -9
_diffrn_reflns_limit_k_max 15
_diffrn_reflns_limit_k_min -15
_diffrn_reflns_limit_l_max 9
_diffrn_reflns_limit_l_min -11
_diffrn_reflns_number 5038
_diffrn_reflns_theta_full 25.20
_diffrn_reflns_theta_max 25.20
_diffrn_reflns_theta_min 3.18
_diffrn_standards_interval_time 0
_diffrn_standards_number 0
_exptl_absorpt_coefficient_mu 1.271
_exptl_absorpt_correction_T_max 0.8323
_exptl_absorpt_correction_T_min 0.7174
_exptl_absorpt_correction_type multi-scan
_exptl_absorpt_process_details SADABS
_exptl_crystal_colour colorless
_exptl_crystal_density_diffrn 1.678
_exptl_crystal_density_method 'not measured'
_exptl_crystal_description block
_exptl_crystal_F_000 549
_exptl_crystal_size_max 0.28
_exptl_crystal_size_mid 0.22
_exptl_crystal_size_min 0.15
_refine_diff_density_max 0.211
_refine_diff_density_min -0.207
_refine_diff_density_rms 0.044
_refine_ls_extinction_coef 0.037(2)
_refine_ls_extinction_expression Fc^*^=kFc[1+0.001xFc^2^\l^3^/sin(2\q)]^-1/4^
_refine_ls_extinction_method SHELXL
_refine_ls_goodness_of_fit_ref 1.209
_refine_ls_hydrogen_treatment mixed
_refine_ls_matrix_type full
_refine_ls_number_parameters 82
_refine_ls_number_reflns 991
_refine_ls_number_restraints 0
_refine_ls_restrained_S_all 1.209
_refine_ls_R_factor_all 0.0210
_refine_ls_R_factor_gt 0.0198
_refine_ls_shift/su_max 0.000
_refine_ls_shift/su_mean 0.000
_refine_ls_structure_factor_coef Fsqd
_refine_ls_weighting_details 'calc w=1/[\s^2^(Fo^2^)+(0.0262P)^2^+0.2070P] where P=(Fo^2^+2Fc^2^)/3'
_refine_ls_weighting_scheme calc
_refine_ls_wR_factor_gt 0.0533
_refine_ls_wR_factor_ref 0.0539
_reflns_number_gt 928
_reflns_number_total 991
_reflns_threshold_expression >2sigma(I)
_cod_data_source_file c4ra02609h2.cif
_cod_data_source_block Mn
_cod_database_code 7235655

loop_
_symmetry_equiv_pos_as_xyz
'x, y, z'
'-x+1/2, -y, z+1/2'
'x+1/2, -y+1/2, -z+1/2'
'-x, y+1/2, -z'
'-x, -y, -z'
'x-1/2, y, -z-1/2'
'-x-1/2, y-1/2, z-1/2'
'x, -y-1/2, z'

loop_
_atom_site_label
_atom_site_type_symbol
_atom_site_fract_x
_atom_site_fract_y
_atom_site_fract_z
_atom_site_U_iso_or_equiv
_atom_site_adp_type
_atom_site_occupancy
_atom_site_symmetry_multiplicity
_atom_site_calc_flag
_atom_site_refinement_flags
_atom_site_disorder_assembly
_atom_site_disorder_group
Mn1 Mn 0.5000 0.0000 0.5000 0.01657(14) Uani 1 2 d S . .
O1 O 0.29857(9) -0.04201(7) 0.62533(9) 0.0288(2) Uani 1 1 d . . .
O2 O 0.13555(10) -0.04180(7) 0.80773(9) 0.0329(2) Uani 1 1 d . . .
O3 O 0.48286(10) 0.16310(7) 0.58086(10) 0.0314(2) Uani 1 1 d . . .
C1 C 0.25585(12) -0.01780(10) 0.74934(12) 0.0235(3) Uani 1 1 d . . .
H1 H 0.3214 0.0228 0.8043 0.028 Uiso 1 1 calc R . .
C2 C 0.48910(19) 0.2500 0.5247(2) 0.0260(5) Uani 1 2 d S . .
H2A H 0.4098 0.2500 0.4525 0.031 Uiso 0.33(3) 2 calc SPR A 1
H2B H 0.5825 0.2500 0.4705 0.031 Uiso 0.33(3) 2 calc SPR A 1
H2 H 0.5003 0.2500 0.4242 0.031 Uiso 0.67(3) 2 calc SPR A 2
N7 N 1.01193(16) 0.2500 0.50860(15) 0.0259(4) Uani 1 2 d S . .
C4 C 1.0288(3) 0.2500 0.3484(2) 0.0483(6) Uani 1 2 d S . .
H4A H 0.9894 0.3141 0.3096 0.072 Uiso 0.50 1 d PR . .
H4B H 0.9747 0.1918 0.3082 0.072 Uiso 0.50 1 d PR . .
H4C H 1.1332 0.2500 0.3236 0.072 Uiso 1 2 d SR . .
C5 C 1.08389(16) 0.15484(10) 0.56941(15) 0.0396(3) Uani 1 1 d . . .
H5A H 1.0381 0.0937 0.5280 0.059 Uiso 1 1 calc R . .
H5B H 1.0710 0.1539 0.6730 0.059 Uiso 1 1 calc R . .
H5C H 1.1891 0.1554 0.5466 0.059 Uiso 1 1 calc R . .
C6 C 0.8496(2) 0.2500 0.5488(3) 0.0447(5) Uani 1 2 d S . .
H6A H 0.8400 0.2556 0.6525 0.067 Uiso 0.50 1 calc PR . .
H6B H 0.8040 0.1860 0.5165 0.067 Uiso 0.50 1 calc PR . .
H6C H 0.8005 0.3083 0.5034 0.067 Uiso 0.50 1 calc PR . .

loop_
_atom_site_aniso_label
_atom_site_aniso_U_11
_atom_site_aniso_U_22
_atom_site_aniso_U_33
_atom_site_aniso_U_23
_atom_site_aniso_U_13
_atom_site_aniso_U_12
Mn1 0.0168(2) 0.0159(2) 0.0170(2) -0.00012(8) 0.00008(8) -0.00016(8)
O1 0.0262(5) 0.0329(5) 0.0272(5) -0.0035(4) 0.0081(3) -0.0046(4)
O2 0.0310(5) 0.0386(5) 0.0291(5) -0.0067(4) 0.0118(4) -0.0044(4)
O3 0.0456(6) 0.0183(5) 0.0304(5) -0.0014(4) 0.0019(4) 0.0005(3)
C1 0.0245(7) 0.0211(6) 0.0249(7) -0.0007(4) -0.0015(6) -0.0016(4)
C2 0.0344(11) 0.0266(12) 0.0169(8) 0.000 0.0008(6) 0.000
N7 0.0292(10) 0.0230(10) 0.0256(10) 0.000 -0.0038(5) 0.000
C4 0.0866(17) 0.0332(12) 0.0251(11) 0.000 -0.0078(10) 0.000
C5 0.0412(8) 0.0369(8) 0.0406(8) 0.0130(6) 0.0043(6) 0.0125(6)
C6 0.0257(10) 0.0345(10) 0.0739(15) 0.000 -0.0056(10) 0.000

loop_
_atom_type_symbol
_atom_type_description
_atom_type_scat_dispersion_real
_atom_type_scat_dispersion_imag
_atom_type_scat_source
C C 0.0033 0.0016 'International Tables Vol C Tables 4.2.6.8 and 6.1.1.4'
H H 0.0000 0.0000 'International Tables Vol C Tables 4.2.6.8 and 6.1.1.4'
N N 0.0061 0.0033 'International Tables Vol C Tables 4.2.6.8 and 6.1.1.4'
O O 0.0106 0.0060 'International Tables Vol C Tables 4.2.6.8 and 6.1.1.4'
Mn Mn 0.3368 0.7283 'International Tables Vol C Tables 4.2.6.8 and 6.1.1.4'

loop_
_geom_angle_atom_site_label_1
_geom_angle_atom_site_label_2
_geom_angle_atom_site_label_3
_geom_angle
_geom_angle_site_symmetry_1
_geom_angle_site_symmetry_3
O1 Mn1 O1 180.0 5_656 .
O1 Mn1 O2 88.09(3) 5_656 2_554
O1 Mn1 O2 91.91(3) . 2_554
O1 Mn1 O2 91.91(3) 5_656 6_657
O1 Mn1 O2 88.09(3) . 6_657
O2 Mn1 O2 180.0 2_554 6_657
O1 Mn1 O3 89.84(3) 5_656 5_656
O1 Mn1 O3 90.16(3) . 5_656
O2 Mn1 O3 89.78(3) 2_554 5_656
O2 Mn1 O3 90.22(3) 6_657 5_656
O1 Mn1 O3 90.16(3) 5_656 .
O1 Mn1 O3 89.84(3) . .
O2 Mn1 O3 90.22(3) 2_554 .
O2 Mn1 O3 89.78(3) 6_657 .
O3 Mn1 O3 180.00(5) 5_656 .
C1 O1 Mn1 132.13(8) . .
C1 O2 Mn1 139.61(8) . 2
C2 O3 Mn1 134.95(10) . .
O2 C1 O1 127.05(11) . .
O2 C1 H1 116.5 . .
O1 C1 H1 116.5 . .
O3 C2 O3 129.84(19) . 8_565
O3 C2 H2A 104.8 . .
O3 C2 H2A 104.8 8_565 .
O3 C2 H2B 104.8 . .
O3 C2 H2B 104.8 8_565 .
H2A C2 H2B 105.8 . .
O3 C2 H2 115.1 . .
O3 C2 H2 115.1 8_565 .
H2A C2 H2 52.9 . .
H2B C2 H2 52.9 . .
C4 N7 C5 109.34(10) . .
C4 N7 C5 109.34(10) . 8_565
C5 N7 C5 110.04(15) . 8_565
C4 N7 C6 110.20(17) . .
C5 N7 C6 108.95(10) . .
C5 N7 C6 108.95(10) 8_565 .
N7 C4 H4A 109.4 . .
N7 C4 H4B 109.4 . .
H4A C4 H4B 109.5 . .
N7 C4 H4C 109.6 . .
H4A C4 H4C 105.5 . .
H4B C4 H4C 113.3 . .
N7 C5 H5A 109.5 . .
N7 C5 H5B 109.5 . .
H5A C5 H5B 109.5 . .
N7 C5 H5C 109.5 . .
H5A C5 H5C 109.5 . .
H5B C5 H5C 109.5 . .
N7 C6 H6A 109.5 . .
N7 C6 H6B 109.5 . .
H6A C6 H6B 109.5 . .
N7 C6 H6C 109.5 . .
H6A C6 H6C 109.5 . .
H6B C6 H6C 109.5 . .

loop_
_geom_bond_atom_site_label_1
_geom_bond_atom_site_label_2
_geom_bond_distance
_geom_bond_site_symmetry_2
Mn1 O1 2.1987(8) 5_656
Mn1 O1 2.1988(8) .
Mn1 O2 2.2071(8) 2_554
Mn1 O2 2.2071(8) 6_657
Mn1 O3 2.2178(9) 5_656
Mn1 O3 2.2178(9) .
O1 C1 1.2418(14) .
O2 C1 1.2370(14) .
O2 Mn1 2.2071(8) 2
O3 C2 1.2257(13) .
C1 H1 0.9300 .
C2 O3 1.2258(13) 8_565
C2 H2A 0.9700 .
C2 H2B 0.9700 .
C2 H2 0.9300 .
N7 C4 1.482(3) .
N7 C5 1.4838(15) .
N7 C5 1.4838(15) 8_565
N7 C6 1.492(2) .
C4 H4A 0.9600 .
C4 H4B 0.9600 .
C4 H4C 0.9570 .
C5 H5A 0.9600 .
C5 H5B 0.9600 .
C5 H5C 0.9600 .
C6 H6A 0.9600 .
C6 H6B 0.9600 .
C6 H6C 0.9600 .

loop_
_geom_torsion_atom_site_label_1
_geom_torsion_atom_site_label_2
_geom_torsion_atom_site_label_3
_geom_torsion_atom_site_label_4
_geom_torsion
_geom_torsion_site_symmetry_1
_geom_torsion_site_symmetry_4
O2 Mn1 O1 C1 -131.01(11) 2_554 .
O2 Mn1 O1 C1 48.99(11) 6_657 .
O3 Mn1 O1 C1 139.21(11) 5_656 .
O3 Mn1 O1 C1 -40.79(11) . .
O1 Mn1 O3 C2 47.18(14) 5_656 .
O1 Mn1 O3 C2 -132.82(14) . .
O2 Mn1 O3 C2 -40.91(14) 2_554 .
O2 Mn1 O3 C2 139.09(14) 6_657 .
Mn1 O2 C1 O1 -167.68(9) 2 .
Mn1 O1 C1 O2 176.07(9) . .
Mn1 O3 C2 O3 -177.37(9) . 8_565
